data_2006580
loop_
_publ_author_name
'Johannes, Hans-Hermann'
'Grahn, Walter'
'Dix, Ina'
'Jones, Peter G.'

_publ_section_title
;5-Iodo-2-[iodo(5-iodo-1,3,3-trimethyl-2-indolinylidene)methyl]-1,3,3-trimethyl-3<i>H</i>-indolium
 Perchlorate: a Highly Overcrowded Cyanine Dye
;
_journal_issue 10
_journal_name_full 'Acta Crystallographica Section C'
_journal_page_first 1432
_journal_page_last 1434
_journal_paper_doi 10.1107/S0108270197007580
_journal_volume 53
_journal_year 1997
_chemical_formula_moiety 'C23 H24 I3 N2 1+, Cl O4 1-'
_chemical_formula_sum 'C23 H24 Cl I3 N2 O4'
_chemical_formula_weight 808.59
_chemical_name_systematic
;
 10-Iodo-bis(5-iodo-1,3,3-trimethylindoline-2yl)monomethinium Perchlorate
;
_space_group_IT_number 14
_symmetry_cell_setting monoclinic
_symmetry_space_group_name_Hall '-P 2ybc'
_symmetry_space_group_name_H-M 'P 1 21/c 1'
_audit_creation_method SHELXL
_cell_angle_alpha 90.00
_cell_angle_beta 106.30(2)
_cell_angle_gamma 90.00
_cell_formula_units_Z 4
_cell_length_a 11.448(2)
_cell_length_b 12.098(2)
_cell_length_c 19.305(3)
_cell_measurement_reflns_used 52
_cell_measurement_temperature 143(2)
_cell_measurement_theta_max 11.5
_cell_measurement_theta_min 10
_cell_volume 2566.2(8)
_computing_cell_refinement DIF4
_computing_data_collection 'DIF4 (Stoe & Cie, 1992a)'
_computing_data_reduction 'REDU4 (Stoe & Cie, 1992b)'
_computing_molecular_graphics 'XP (Siemens, 1994b)'
_computing_publication_material SHELXL93
_computing_structure_refinement 'SHELXL93 (Sheldrick, 1993)'
_computing_structure_solution 'SHELXS86 (Sheldrick, 1990)'
_diffrn_ambient_temperature 143(2)
_diffrn_measurement_device 'Stoe STADI-4'
_diffrn_measurement_method \w/\q-scans
_diffrn_radiation_monochromator graphite
_diffrn_radiation_source 'fine-focus sealed tube'
_diffrn_radiation_type MoK\a
_diffrn_radiation_wavelength 0.71073
_diffrn_reflns_av_R_equivalents 0.0196
_diffrn_reflns_av_sigmaI/netI 0.0327
_diffrn_reflns_limit_h_max 13
_diffrn_reflns_limit_h_min -13
_diffrn_reflns_limit_k_max 1
_diffrn_reflns_limit_k_min -14
_diffrn_reflns_limit_l_max 22
_diffrn_reflns_limit_l_min 0
_diffrn_reflns_number 4672
_diffrn_reflns_theta_max 25.02
_diffrn_reflns_theta_min 3.25
_diffrn_standards_decay_% 0
_diffrn_standards_interval_time 60
_diffrn_standards_number 3
_exptl_absorpt_coefficient_mu 3.790
_exptl_absorpt_correction_T_max 0.895
_exptl_absorpt_correction_T_min 0.728
_exptl_absorpt_correction_type 'psi-scans (XEMP; Siemens, 1994a)'
_exptl_crystal_colour 'dark red in transmitted light, metallic green in reflected light'
_exptl_crystal_density_diffrn 2.093
_exptl_crystal_density_method 'not measured'
_exptl_crystal_description tablet
_exptl_crystal_F_000 1536
_exptl_crystal_size_max 0.42
_exptl_crystal_size_mid 0.24
_exptl_crystal_size_min 0.12
_refine_diff_density_max 0.586
_refine_diff_density_min -0.554
_refine_ls_extinction_method none
_refine_ls_goodness_of_fit_all 1.076
_refine_ls_goodness_of_fit_obs 1.081
_refine_ls_hydrogen_treatment constr
_refine_ls_matrix_type full
_refine_ls_number_parameters 304
_refine_ls_number_reflns 4519
_refine_ls_number_restraints 0
_refine_ls_restrained_S_all 1.076
_refine_ls_restrained_S_obs 1.081
_refine_ls_R_factor_all 0.0370
_refine_ls_R_factor_obs .0286
_refine_ls_shift/esd_max 0.001
_refine_ls_shift/esd_mean 0.000
_refine_ls_structure_factor_coef Fsqd
_refine_ls_weighting_details 'w = 1/[\s^2^(Fo^2^)+(0.0179P)^2^+5.0588P] where P=(Fo^2^+2Fc^2^)/3'
_refine_ls_weighting_scheme calc
_refine_ls_wR_factor_all 0.0599
_refine_ls_wR_factor_obs .0558
_reflns_number_observed 3933
_reflns_number_total 4519
_reflns_observed_criterion >2sigma(I)
_cod_data_source_file fg1330.cif
_cod_data_source_block chris
_cod_depositor_comments
;
The following automatic conversions were performed:
'_geom_bond_publ_flag' value 'Y' changed to 'y' according to
'/home/saulius/struct/CIF-dictionaries/cif_core.dic' dictionary named
'cif_core.dic' version 2.4.1 from 2010-06-29 (9 times).

Automatic conversion script
Id: cif_fix_enum 1527 2010-12-29 10:47:43Z saulius 

The following automatic conversions were performed:

'_geom_bond_publ_flag' value 'Y' changed to 'y' according to
/home/saulius/struct/CIF-dictionaries/cif_core.dic dictionary named
'cif_core.dic' version 2.4.1 from 2010-06-29 (9
times).

'_geom_angle_publ_flag' value 'Y' changed to 'y' according
to /home/saulius/struct/CIF-dictionaries/cif_core.dic dictionary
named 'cif_core.dic' version 2.4.1 from 2010-06-29 (7 times).

Automatic conversion script
Id: cif_fix_values 1715 2011-07-08 13:25:40Z adriana 

The following automatic conversions were performed:

'_refine_ls_weighting_scheme' value 'calc w =
1/[\s^2^(Fo^2^)+(0.0179P)^2^+5.0588P] where P=(Fo^2^+2Fc^2^)/3' was
changed to 'calc'. New tag '_refine_ls_weighting_details' was
created. The value of the new tag was set to 'w =
1/[\s^2^(Fo^2^)+(0.0179P)^2^+5.0588P] where P=(Fo^2^+2Fc^2^)/3'.

Automatic conversion script
Id: cif_fix_values 3143 2015-03-26 13:38:13Z robertas 
;
_cod_original_cell_volume 2566.4(7)
_cod_original_sg_symbol_H-M 'P 21/c'
_cod_database_code 2006580

loop_
_symmetry_equiv_pos_as_xyz
'x, y, z'
'-x, y+1/2, -z+1/2'
'-x, -y, -z'
'x, -y-1/2, z-1/2'

loop_
_atom_site_aniso_label
_atom_site_aniso_U_11
_atom_site_aniso_U_22
_atom_site_aniso_U_33
_atom_site_aniso_U_12
_atom_site_aniso_U_13
_atom_site_aniso_U_23
I1 .03118(18) .02225(17) .02336(17) .00419(14) .00768(13) -.00327(13)
I2 .02809(17) .02717(17) .01905(16) -.00093(14) .00772(13) .00364(13)
I3 .02666(17) .02723(17) .01974(16) .00133(14) .00873(13) -.00035(13)
N1 .020(2) .019(2) .0154(19) .0017(16) .0066(16) -.0012(16)
N1' .019(2) .018(2) .019(2) -.0028(16) .0059(16) .0000(16)
C2 .016(2) .016(2) .017(2) -.0045(18) .0040(19) -.0051(18)
C2' .015(2) .017(2) .025(2) .0024(18) .0087(19) .0013(19)
C3 .022(2) .026(3) .016(2) .001(2) .010(2) .003(2)
C3' .021(2) .016(2) .022(2) .0006(19) .005(2) .0020(19)
C4 .027(3) .025(3) .014(2) -.007(2) .009(2) -.002(2)
C4' .023(2) .011(2) .030(3) -.0005(19) .010(2) .001(2)
C5 .018(2) .024(2) .016(2) -.002(2) .0045(19) .0014(19)
C5' .021(2) .029(3) .017(2) .006(2) .004(2) .003(2)
C6 .019(2) .021(2) .025(3) -.004(2) .006(2) .000(2)
C6' .023(2) .016(2) .027(3) -.001(2) .006(2) -.007(2)
C7 .027(3) .022(3) .016(2) -.001(2) .006(2) -.0017(19)
C7' .021(2) .020(2) .028(3) .002(2) .007(2) .001(2)
C8 .020(2) .020(2) .016(2) -.004(2) .0035(19) -.0012(19)
C8' .014(2) .022(2) .017(2) .0010(19) .0044(18) .0033(19)
C9 .018(2) .023(3) .021(2) -.008(2) .0064(19) -.006(2)
C9' .016(2) .024(2) .018(2) .0031(19) .0054(19) -.0014(19)
C10 .021(2) .019(2) .024(2) -.001(2) .010(2) -.006(2)
C11 .026(3) .028(3) .023(2) .004(2) .014(2) .001(2)
C11' .028(3) .027(3) .023(3) -.013(2) .009(2) .000(2)
C12 .043(3) .027(3) .018(3) .002(2) .007(2) -.005(2)
C12' .032(3) .017(2) .026(3) .008(2) .009(2) -.001(2)
C13 .022(3) .040(3) .030(3) .003(2) .013(2) .006(2)
C13' .031(3) .025(3) .026(3) -.005(2) .011(2) -.003(2)
Cl .0467(8) .0270(7) .0270(7) .0055(6) .0141(6) .0027(5)
O1 .086(4) .071(3) .044(3) .025(3) .001(3) .024(2)
O2 .100(4) .092(4) .053(3) -.037(3) .037(3) .001(3)
O3 .118(5) .106(5) .069(4) .077(4) .043(3) .021(3)
O4 .109(5) .059(3) .099(4) -.033(3) .012(4) -.024(3)

loop_
_atom_site_label
_atom_site_fract_x
_atom_site_fract_y
_atom_site_fract_z
_atom_site_U_iso_or_equiv
_atom_site_thermal_displace_type
_atom_site_calc_flag
_atom_site_refinement_flags
_atom_site_occupancy
_atom_site_disorder_group
_atom_site_type_symbol
I1 .70025(3) .71656(3) .366676(17) .02559(9) Uani d . 1 . I
I2 .99492(3) .10332(3) .638937(16) .02455(9) Uani d . 1 . I
I3 .68285(3) .48954(3) -.092631(16) .02409(9) Uani d . 1 . I
N1 .8497(3) .3937(3) .36337(19) .0180(8) Uani d . 1 . N
N1' .6535(3) .4459(3) .22268(19) .0186(8) Uani d . 1 . N
C2 .7798(4) .4760(4) .3787(2) .0164(9) Uani d . 1 . C
C2' .6966(4) .5433(4) .2537(2) .0182(10) Uani d . 1 . C
C3 .7693(4) .4563(4) .4560(2) .0203(10) Uani d . 1 . C
C3' .7074(4) .6234(4) .1932(2) .0196(10) Uani d . 1 . C
C4 .8705(4) .2906(4) .5398(2) .0214(10) Uani d . 1 . C
H4 .8430 .3129 .5797 .026 Uiso calc R 1 . H
C4' .6892(4) .5625(4) .0597(3) .0209(10) Uani d . 1 . C
H4' .7106 .6327 .0448 .025 Uiso calc R 1 . H
C5 .9429(4) .1969(4) .5438(2) .0193(10) Uani d . 1 . C
C5' .6623(4) .4738(4) .0117(2) .0223(10) Uani d . 1 . C
C6 .9835(4) .1628(4) .4860(2) .0217(10) Uani d . 1 . C
H6 1.0317 .0979 .4901 .026 Uiso calc R 1 . H
C6' .6281(4) .3717(4) .0322(3) .0222(10) Uani d . 1 . C
H6' .6090 .3129 -.0018 .027 Uiso calc R 1 . H
C7 .9543(4) .2228(4) .4226(2) .0218(10) Uani d . 1 . C
H7 .9817 .2007 .3826 .026 Uiso calc R 1 . H
C7' .6216(4) .3548(4) .1025(3) .0229(10) Uani d . 1 . C
H7' .5982 .2855 .1175 .027 Uiso calc R 1 . H
C8 .8840(4) .3156(4) .4196(2) .0193(10) Uani d . 1 . C
C8' .6505(4) .4429(4) .1488(2) .0178(10) Uani d . 1 . C
C9 .8399(4) .3498(4) .4764(2) .0208(10) Uani d . 1 . C
C9' .6837(4) .5455(4) .1291(2) .0189(10) Uani d . 1 . C
C10 .7283(4) .5575(4) .3286(2) .0205(10) Uani d . 1 . C
C11 .9043(4) .3911(4) .3040(2) .0245(11) Uani d . 1 . C
H11A .8573 .3415 .2662 .029 Uiso calc R 1 . H
H11B .9882 .3642 .3214 .029 Uiso calc R 1 . H
H11C .9042 .4657 .2842 .029 Uiso calc R 1 . H
C11' .6047(4) .3559(4) .2563(3) .0258(11) Uani d . 1 . C
H11D .6702 .3041 .2787 .031 Uiso calc R 1 . H
H11E .5413 .3172 .2196 .031 Uiso calc R 1 . H
H11F .5698 .3859 .2933 .031 Uiso calc R 1 . H
C12 .8311(5) .5465(4) .5115(2) .0297(12) Uani d . 1 . C
H12A .8446 .5176 .5605 .036 Uiso calc R 1 . H
H12B .7785 .6117 .5050 .036 Uiso calc R 1 . H
H12C .9094 .5669 .5038 .036 Uiso calc R 1 . H
C12' .6082(4) .7137(4) .1767(3) .0251(11) Uani d . 1 . C
H12D .6037 .7479 .1300 .030 Uiso calc R 1 . H
H12E .6285 .7702 .2146 .030 Uiso calc R 1 . H
H12F .5294 .6805 .1750 .030 Uiso calc R 1 . H
C13 .6359(4) .4427(4) .4543(3) .0296(12) Uani d . 1 . C
H13A .6001 .3814 .4221 .036 Uiso calc R 1 . H
H13B .5915 .5110 .4366 .036 Uiso calc R 1 . H
H13C .6304 .4269 .5031 .036 Uiso calc R 1 . H
C13' .8348(4) .6770(4) .2100(3) .0268(11) Uani d . 1 . C
H13D .8960 .6196 .2117 .032 Uiso calc R 1 . H
H13E .8530 .7147 .2567 .032 Uiso calc R 1 . H
H13F .8363 .7306 .1722 .032 Uiso calc R 1 . H
Cl .73957(13) .04994(11) .20830(7) .0328(3) Uani d . 1 . Cl
O1 .6689(5) .0891(4) .1404(2) .0702(15) Uani d . 1 . O
O2 .6659(5) -.0086(5) .2437(3) .0785(17) Uani d . 1 . O
O3 .8317(6) -.0219(5) .1992(3) .094(2) Uani d . 1 . O
O4 .7931(6) .1402(4) .2519(3) .0925(19) Uani d . 1 . O

loop_
_atom_type_symbol
_atom_type_description
_atom_type_scat_dispersion_real
_atom_type_scat_dispersion_imag
_atom_type_scat_source
C C 0.0033 0.0016 'International Tables Vol C Tables 4.2.6.8 and 6.1.1.4'
H H 0.0000 0.0000 'International Tables Vol C Tables 4.2.6.8 and 6.1.1.4'
N N 0.0061 0.0033 'International Tables Vol C Tables 4.2.6.8 and 6.1.1.4'
O O 0.0106 0.0060 'International Tables Vol C Tables 4.2.6.8 and 6.1.1.4'
Cl Cl 0.1484 0.1585 'International Tables Vol C Tables 4.2.6.8 and 6.1.1.4'
I I -0.4742 1.8119 'International Tables Vol C Tables 4.2.6.8 and 6.1.1.4'

loop_
_geom_angle_atom_site_label_1
_geom_angle_atom_site_label_2
_geom_angle_atom_site_label_3
_geom_angle
_geom_angle_publ_flag
C2 N1 C8 112.2(4) ?
C2 N1 C11 126.6(4) y
C8 N1 C11 120.3(4) ?
C2' N1' C8' 111.8(4) ?
C2' N1' C11' 126.3(4) y
C8' N1' C11' 121.7(4) ?
N1 C2 C10 121.9(4) y
N1 C2 C3 107.8(4) ?
C10 C2 C3 130.2(4) ?
N1' C2' C10 121.5(4) y
N1' C2' C3' 107.9(4) ?
C10 C2' C3' 130.5(4) ?
C9 C3 C13 111.8(4) ?
C9 C3 C2 101.6(4) ?
C13 C3 C2 110.1(4) ?
C9 C3 C12 108.1(4) ?
C13 C3 C12 110.5(4) ?
C2 C3 C12 114.4(4) ?
C9' C3' C12' 108.6(4) ?
C9' C3' C13' 112.0(4) ?
C12' C3' C13' 110.1(4) ?
C9' C3' C2' 101.1(3) ?
C12' C3' C2' 112.9(4) ?
C13' C3' C2' 111.9(4) ?
C9 C4 C5 118.2(4) ?
C9' C4' C5' 118.1(4) ?
C6 C5 C4 121.7(4) ?
C6 C5 I2 117.8(3) ?
C4 C5 I2 120.4(3) ?
C6' C5' C4' 121.5(4) ?
C6' C5' I3 118.1(3) ?
C4' C5' I3 120.3(3) ?
C7 C6 C5 120.3(4) ?
C5' C6' C7' 120.3(4) ?
C8 C7 C6 117.4(4) ?
C8' C7' C6' 116.8(4) ?
C7 C8 C9 123.2(4) ?
C7 C8 N1 127.9(4) ?
C9 C8 N1 108.9(4) ?
C7' C8' C9' 123.6(4) ?
C7' C8' N1' 127.5(4) ?
C9' C8' N1' 108.8(4) ?
C4 C9 C8 119.2(4) ?
C4 C9 C3 131.2(4) ?
C8 C9 C3 109.5(4) ?
C4' C9' C8' 119.6(4) ?
C4' C9' C3' 130.9(4) ?
C8' C9' C3' 109.5(4) ?
C2 C10 C2' 124.5(4) y
C2 C10 I1 118.6(3) y
C2' C10 I1 116.8(3) y
O4 Cl O1 109.5(3) ?
O4 Cl O2 108.5(3) ?
O1 Cl O2 110.6(3) ?
O4 Cl O3 109.6(4) ?
O1 Cl O3 110.0(3) ?
O2 Cl O3 108.6(4) ?

loop_
_geom_bond_atom_site_label_1
_geom_bond_atom_site_label_2
_geom_bond_site_symmetry_2
_geom_bond_distance
_geom_bond_publ_flag
I1 C10 . 2.116(4) y
I2 C5 . 2.097(4) y
I3 C5' . 2.101(5) y
N1 C2 . 1.360(6) y
N1 C8 . 1.409(6) ?
N1 C11 . 1.452(5) y
N1' C2' . 1.351(6) y
N1' C8' . 1.418(6) ?
N1' C11' . 1.457(6) y
C2 C10 . 1.392(6) y
C2 C3 . 1.550(6) ?
C2' C10 . 1.398(6) y
C2' C3' . 1.550(6) ?
C3 C9 . 1.514(6) ?
C3 C13 . 1.527(6) ?
C3 C12 . 1.553(6) ?
C3' C9' . 1.518(6) ?
C3' C12' . 1.544(6) ?
C3' C13' . 1.546(6) ?
C4 C9 . 1.376(6) ?
C4 C5 . 1.393(6) ?
C4' C9' . 1.375(6) ?
C4' C5' . 1.394(6) ?
C5 C6 . 1.386(6) ?
C5' C6' . 1.388(7) ?
C6 C7 . 1.382(6) ?
C6' C7' . 1.394(7) ?
C7 C8 . 1.374(6) ?
C7' C8' . 1.371(6) ?
C8 C9 . 1.392(6) ?
C8' C9' . 1.382(6) ?
Cl O4 . 1.410(5) ?
Cl O1 . 1.415(4) ?
Cl O2 . 1.415(5) ?
Cl O3 . 1.415(5) ?

loop_
_geom_torsion_atom_site_label_1
_geom_torsion_atom_site_label_2
_geom_torsion_atom_site_label_3
_geom_torsion_atom_site_label_4
_geom_torsion
C8 N1 C2 C10 -175.2(4)
C11 N1 C2 C10 15.5(7)
C8 N1 C2 C3 3.1(5)
C11 N1 C2 C3 -166.2(4)
C8' N1' C2' C10 -168.2(4)
C11' N1' C2' C10 16.9(7)
C8' N1' C2' C3' 9.1(5)
C11' N1' C2' C3' -165.7(4)
N1 C2 C3 C9 -2.1(4)
C10 C2 C3 C9 176.0(4)
N1 C2 C3 C13 -120.7(4)
C10 C2 C3 C13 57.4(6)
N1 C2 C3 C12 114.2(4)
C10 C2 C3 C12 -67.8(6)
N1' C2' C3' C9' -9.2(4)
C10 C2' C3' C9' 167.8(5)
N1' C2' C3' C12' 106.6(4)
C10 C2' C3' C12' -76.4(6)
N1' C2' C3' C13' -128.6(4)
C10 C2' C3' C13' 48.4(6)
C9 C4 C5 C6 -0.3(7)
C9 C4 C5 I2 179.3(3)
C9' C4' C5' C6' 1.5(7)
C9' C4' C5' I3 -174.9(3)
C4 C5 C6 C7 1.0(7)
I2 C5 C6 C7 -178.6(3)
C4' C5' C6' C7' -1.0(7)
I3 C5' C6' C7' 175.5(3)
C5 C6 C7 C8 -0.3(7)
C5' C6' C7' C8' -0.1(7)
C6 C7 C8 C9 -1.2(7)
C6 C7 C8 N1 175.2(4)
C2 N1 C8 C7 -179.7(4)
C11 N1 C8 C7 -9.7(7)
C2 N1 C8 C9 -2.9(5)
C11 N1 C8 C9 167.2(4)
C6' C7' C8' C9' 0.7(7)
C6' C7' C8' N1' -178.5(4)
C2' N1' C8' C7' 174.3(4)
C11' N1' C8' C7' -10.6(7)
C2' N1' C8' C9' -5.0(5)
C11' N1' C8' C9' 170.1(4)
C5 C4 C9 C8 -1.2(7)
C5 C4 C9 C3 -176.6(4)
C7 C8 C9 C4 2.0(7)
N1 C8 C9 C4 -175.0(4)
C7 C8 C9 C3 178.4(4)
N1 C8 C9 C3 1.4(5)
C13 C3 C9 C4 -66.5(6)
C2 C3 C9 C4 176.2(5)
C12 C3 C9 C4 55.5(6)
C13 C3 C9 C8 117.8(4)
C2 C3 C9 C8 0.4(5)
C12 C3 C9 C8 -120.3(4)
C5' C4' C9' C8' -0.9(7)
C5' C4' C9' C3' 179.9(4)
C7' C8' C9' C4' -0.2(7)
N1' C8' C9' C4' 179.1(4)
C7' C8' C9' C3' 179.2(4)
N1' C8' C9' C3' -1.5(5)
C12' C3' C9' C4' 66.7(6)
C13' C3' C9' C4' -55.1(6)
C2' C3' C9' C4' -174.4(5)
C12' C3' C9' C8' -112.6(4)
C13' C3' C9' C8' 125.7(4)
C2' C3' C9' C8' 6.4(5)
N1 C2 C10 C2' 28.2(7)
C3 C2 C10 C2' -149.7(5)
N1 C2 C10 I1 -149.7(3)
C3 C2 C10 I1 32.5(6)
N1' C2' C10 C2 35.0(7)
C3' C2' C10 C2 -141.7(5)
N1' C2' C10 I1 -147.1(3)
C3' C2' C10 I1 36.2(6)

loop_
_cod_related_entry_id
_cod_related_entry_database
_cod_related_entry_code
1 ChemSpider 21137489
